data_1520125
loop_
_publ_author_name
'Wu, Jianfeng'
'Zhao, Lang'
'Zhang, Peng'
'Zhang, Li'
'Guo, Mei'
'Tang, Jinkui'

_publ_section_title
;
 Linear 3d-4f compounds: synthesis, structure, and determination of the
 d-f magnetic interaction.
;
_journal_issue 26
_journal_name_full 'Dalton transactions (Cambridge, England : 2003)'
_journal_page_first 11935
_journal_page_last 11942
_journal_paper_doi 10.1039/c5dt01382h
_journal_volume 44
_journal_year 2015
_chemical_formula_moiety 'C78 H76 Dy2 N4 Ni2 O25'
_chemical_formula_sum 'C78 H76 Dy2 N4 Ni2 O25'
_chemical_formula_weight 1911.84
_space_group_crystal_system monoclinic
_space_group_IT_number 15
_space_group_name_Hall '-C 2yc'
_space_group_name_H-M_alt 'C 1 2/c 1'
_symmetry_space_group_name_Hall '-C 2yc'
_symmetry_space_group_name_H-M 'C 1 2/c 1'
_atom_sites_solution_hydrogens geom
_audit_creation_method SHELXL-2014/7
_audit_update_record
;
2015-05-06 deposited with the CCDC.
2015-05-29 downloaded from the CCDC.
;
_cell_angle_alpha 90
_cell_angle_beta 121.087(3)
_cell_angle_gamma 90
_cell_formula_units_Z 4
_cell_length_a 24.030(5)
_cell_length_b 16.831(3)
_cell_length_c 22.733(5)
_cell_measurement_reflns_used 5286
_cell_measurement_temperature 296(2)
_cell_measurement_theta_max 23.09
_cell_measurement_theta_min 2.16
_cell_volume 7874(3)
_computing_cell_refinement 'Bruker SMART'
_computing_data_collection 'Bruker SMART'
_computing_data_reduction 'Bruker SAINT'
_computing_molecular_graphics 'SHELXL-2014/7 (Sheldrick, 2014)'
_computing_structure_refinement 'SHELXL-2014/7 (Sheldrick, 2014)'
_computing_structure_solution 'SHELXL-2014/7 (Sheldrick, 2014)'
_diffrn_ambient_temperature 296(2)
_diffrn_measured_fraction_theta_full 0.987
_diffrn_measured_fraction_theta_max 0.984
_diffrn_measurement_device_type 'CCD area detector'
_diffrn_measurement_method 'phi and omega scans'
_diffrn_radiation_type MoK\a
_diffrn_radiation_wavelength 0.71073
_diffrn_reflns_av_R_equivalents 0.0706
_diffrn_reflns_av_unetI/netI 0.0832
_diffrn_reflns_laue_measured_fraction_full 0.987
_diffrn_reflns_laue_measured_fraction_max 0.984
_diffrn_reflns_limit_h_max 28
_diffrn_reflns_limit_h_min -19
_diffrn_reflns_limit_k_max 20
_diffrn_reflns_limit_k_min -18
_diffrn_reflns_limit_l_max 26
_diffrn_reflns_limit_l_min -27
_diffrn_reflns_number 21981
_diffrn_reflns_point_group_measured_fraction_full 0.987
_diffrn_reflns_point_group_measured_fraction_max 0.984
_diffrn_reflns_theta_full 25.242
_diffrn_reflns_theta_max 25.271
_diffrn_reflns_theta_min 1.563
_exptl_absorpt_coefficient_mu 2.427
_exptl_absorpt_correction_T_max 0.601
_exptl_absorpt_correction_T_min 0.578
_exptl_absorpt_correction_type multi-scan
_exptl_absorpt_process_details (sadabs;bruker,2000)
_exptl_crystal_colour green
_exptl_crystal_density_diffrn 1.613
_exptl_crystal_description block
_exptl_crystal_F_000 3840
_exptl_crystal_size_max 0.23
_exptl_crystal_size_mid 0.22
_exptl_crystal_size_min 0.21
_refine_diff_density_max 1.088
_refine_diff_density_min -0.985
_refine_diff_density_rms 0.119
_refine_ls_extinction_method none
_refine_ls_goodness_of_fit_ref 1.011
_refine_ls_hydrogen_treatment constr
_refine_ls_matrix_type full
_refine_ls_number_parameters 447
_refine_ls_number_reflns 7041
_refine_ls_number_restraints 314
_refine_ls_restrained_S_all 1.023
_refine_ls_R_factor_all 0.1140
_refine_ls_R_factor_gt 0.0557
_refine_ls_shift/su_max 0.000
_refine_ls_shift/su_mean 0.000
_refine_ls_structure_factor_coef Fsqd
_refine_ls_weighting_details 'w=1/[\s^2^(Fo^2^)+(0.0756P)^2^+30.7282P] where P=(Fo^2^+2Fc^2^)/3'
_refine_ls_weighting_scheme calc
_refine_ls_wR_factor_gt 0.1357
_refine_ls_wR_factor_ref 0.1739
_reflns_Friedel_coverage 0.000
_reflns_number_gt 3988
_reflns_number_total 7041
_reflns_threshold_expression 'I > 2\s(I)'
_cod_data_source_file c5dt01382h2.cif
_cod_data_source_block Dy2Ni2
_cod_depositor_comments 'Adding full bibliography for 1520123--1520137.cif.'
_cod_database_code 1520125
_audit_block_doi 10.5517/cc14ht7p
_shelx_shelxl_version_number 2014/7
_shelx_space_group_comment
;
The symmetry employed for this shelxl refinement is uniquely defined
by the following loop, which should always be used as a source of
symmetry information in preference to the above space-group names.
They are only intended as comments.
;

loop_
_space_group_symop_operation_xyz
'x, y, z'
'-x, y, -z+1/2'
'x+1/2, y+1/2, z'
'-x+1/2, y+1/2, -z+1/2'
'-x, -y, -z'
'x, -y, z-1/2'
'-x+1/2, -y+1/2, -z'
'x+1/2, -y+1/2, z-1/2'

loop_
_atom_site_label
_atom_site_type_symbol
_atom_site_fract_x
_atom_site_fract_y
_atom_site_fract_z
_atom_site_U_iso_or_equiv
_atom_site_adp_type
_atom_site_occupancy
_atom_site_site_symmetry_order
_atom_site_calc_flag
_atom_site_refinement_flags_posn
_atom_site_refinement_flags_adp
_atom_site_refinement_flags_occupancy
C1 C 0.2751(6) 0.4739(8) 0.2059(7) 0.109(4) Uani 1 1 d . U .
H1A H 0.2611 0.4887 0.1595 0.164 Uiso 1 1 calc R U .
H1B H 0.2798 0.4172 0.2105 0.164 Uiso 1 1 calc R U .
H1C H 0.3161 0.4987 0.2366 0.164 Uiso 1 1 calc R U .
C2 C 0.1681(3) 0.4646(4) 0.1869(4) 0.075(3) Uani 1 1 d G U .
C3 C 0.1478(4) 0.4163(5) 0.1298(4) 0.111(4) Uani 1 1 d G U .
H3 H 0.1754 0.4066 0.1133 0.133 Uiso 1 1 calc R U .
C4 C 0.0862(4) 0.3824(5) 0.0974(3) 0.128(5) Uani 1 1 d G U .
H4 H 0.0726 0.3501 0.0591 0.154 Uiso 1 1 calc R U .
C5 C 0.0450(3) 0.3969(4) 0.1221(4) 0.104(4) Uani 1 1 d G U .
H5 H 0.0037 0.3742 0.1003 0.125 Uiso 1 1 calc R U .
C6 C 0.0653(3) 0.4452(4) 0.1792(3) 0.070(3) Uani 1 1 d G U .
C7 C 0.1269(3) 0.4791(4) 0.2116(3) 0.057(2) Uani 1 1 d G U .
C8 C 0.0208(4) 0.4563(6) 0.2029(5) 0.066(2) Uani 1 1 d . U .
H8 H -0.0119 0.4188 0.1901 0.079 Uiso 1 1 calc R U .
C9 C 0.0583(5) 0.7569(5) 0.3090(4) 0.062(2) Uani 1 1 d . U .
H9 H 0.0290 0.7948 0.3068 0.074 Uiso 1 1 calc R U .
C10 C 0.1260(3) 0.7746(4) 0.3533(3) 0.071(3) Uani 1 1 d G U .
C11 C 0.1392(4) 0.8403(4) 0.3956(4) 0.097(4) Uani 1 1 d G U .
H11 H 0.1053 0.8696 0.3931 0.116 Uiso 1 1 calc R U .
C12 C 0.2032(4) 0.8622(4) 0.4415(3) 0.111(4) Uani 1 1 d G U .
H12 H 0.2121 0.9062 0.4698 0.133 Uiso 1 1 calc R U .
C13 C 0.2540(3) 0.8184(5) 0.4452(3) 0.094(3) Uani 1 1 d G U .
H13 H 0.2968 0.8330 0.4759 0.112 Uiso 1 1 calc R U .
C14 C 0.2407(3) 0.7527(4) 0.4029(3) 0.078(3) Uani 1 1 d G U .
C15 C 0.1767(3) 0.7308(3) 0.3570(3) 0.064(3) Uani 1 1 d G U .
C16 C 0.3530(6) 0.7241(8) 0.4507(7) 0.128(5) Uani 1 1 d . U .
H16A H 0.3636 0.7706 0.4338 0.192 Uiso 1 1 calc R U .
H16B H 0.3802 0.6808 0.4532 0.192 Uiso 1 1 calc R U .
H16C H 0.3602 0.7347 0.4956 0.192 Uiso 1 1 calc R U .
C17 C 0.1683(5) 0.5286(5) 0.4107(4) 0.055(2) Uani 1 1 d . U .
C18 C 0.1745(3) 0.4760(3) 0.4658(3) 0.059(2) Uani 1 1 d G U .
C19 C 0.1238(3) 0.4707(4) 0.4784(3) 0.086(3) Uani 1 1 d G U .
H19 H 0.0871 0.5022 0.4538 0.104 Uiso 1 1 calc R U .
C20 C 0.1282(3) 0.4183(5) 0.5279(4) 0.104(4) Uani 1 1 d G U .
H20 H 0.0943 0.4148 0.5364 0.124 Uiso 1 1 calc R U .
C21 C 0.1831(4) 0.3712(4) 0.5647(3) 0.104(4) Uani 1 1 d G U .
H21 H 0.1860 0.3361 0.5978 0.125 Uiso 1 1 calc R U .
C22 C 0.2338(3) 0.3764(4) 0.5521(3) 0.096(4) Uani 1 1 d G U .
H22 H 0.2705 0.3449 0.5767 0.115 Uiso 1 1 calc R U .
C23 C 0.2294(3) 0.4288(4) 0.5026(3) 0.069(3) Uani 1 1 d G U .
H23 H 0.2633 0.4324 0.4941 0.083 Uiso 1 1 calc R U .
C24 C 0.3457(5) 0.4794(8) 0.4249(6) 0.077(3) Uani 1 1 d . U .
C25 C 0.3933(4) 0.4250(5) 0.4779(4) 0.083(3) Uani 1 1 d G U .
C26 C 0.3817(4) 0.3438(6) 0.4748(4) 0.124(5) Uani 1 1 d G U .
H26 H 0.3423 0.3232 0.4403 0.149 Uiso 1 1 calc R U .
C27 C 0.4288(6) 0.2934(4) 0.5234(5) 0.149(6) Uani 1 1 d G U .
H27 H 0.4211 0.2390 0.5213 0.179 Uiso 1 1 calc R U .
C28 C 0.4877(5) 0.3242(6) 0.5750(5) 0.140(5) Uani 1 1 d G U .
H28 H 0.5193 0.2904 0.6075 0.168 Uiso 1 1 calc R U .
C29 C 0.4993(4) 0.4054(7) 0.5781(4) 0.133(5) Uani 1 1 d G U .
H29 H 0.5387 0.4260 0.6127 0.159 Uiso 1 1 calc R U .
C30 C 0.4521(5) 0.4558(5) 0.5295(5) 0.132(5) Uani 1 1 d G U .
H30 H 0.4599 0.5102 0.5316 0.158 Uiso 1 1 calc R U .
C31 C 0.3019(6) 0.6696(6) 0.2676(5) 0.072(3) Uani 1 1 d . U .
C32 C 0.3284(3) 0.7155(4) 0.2316(3) 0.073(3) Uani 1 1 d G U .
C33 C 0.2994(3) 0.7859(4) 0.1976(4) 0.077(3) Uani 1 1 d G U .
H33 H 0.2641 0.8063 0.1990 0.093 Uiso 1 1 calc R U .
C34 C 0.3232(4) 0.8259(4) 0.1616(4) 0.099(4) Uani 1 1 d G U .
H34 H 0.3038 0.8731 0.1389 0.119 Uiso 1 1 calc R U .
C35 C 0.3760(4) 0.7955(5) 0.1596(4) 0.104(4) Uani 1 1 d G U .
H35 H 0.3919 0.8222 0.1356 0.125 Uiso 1 1 calc R U .
C36 C 0.4050(3) 0.7250(5) 0.1936(4) 0.106(4) Uani 1 1 d G U .
H36 H 0.4403 0.7046 0.1923 0.127 Uiso 1 1 calc R U .
C37 C 0.3812(3) 0.6850(4) 0.2296(4) 0.097(4) Uani 1 1 d G U .
H37 H 0.4006 0.6379 0.2523 0.117 Uiso 1 1 calc R U .
C38 C 0.1116(12) 0.8286(9) 0.1792(13) 0.249(12) Uani 1 1 d D U .
H38A H 0.1484 0.8590 0.2121 0.374 Uiso 1 1 calc R U .
H38B H 0.0838 0.8181 0.1970 0.374 Uiso 1 1 calc R U .
H38C H 0.0880 0.8580 0.1371 0.374 Uiso 1 1 calc R U .
C39 C 0.0076(6) 0.6387(7) 0.1079(5) 0.099(4) Uani 1 1 d . U .
H39A H 0.0169 0.6081 0.0784 0.148 Uiso 1 1 calc R U .
H39B H -0.0048 0.6916 0.0900 0.148 Uiso 1 1 calc R U .
H39C H -0.0273 0.6142 0.1102 0.148 Uiso 1 1 calc R U .
Dy1 Dy 0.25055(2) 0.58117(3) 0.33334(2) 0.0680(2) Uani 1 1 d . . .
N1 N 0.0339(3) 0.6943(4) 0.2722(3) 0.0519(17) Uani 1 1 d . . .
N2 N 0.0231(3) 0.5138(4) 0.2401(3) 0.0495(16) Uani 1 1 d . . .
Ni Ni 0.08904(5) 0.60156(6) 0.27454(5) 0.0505(3) Uani 1 1 d . . .
O1 O 0.2865(3) 0.7038(4) 0.4052(3) 0.084(2) Uani 1 1 d . U .
O2 O 0.1673(3) 0.6711(4) 0.3157(3) 0.0629(16) Uani 1 1 d . U .
O3 O 0.1498(3) 0.5269(3) 0.2658(3) 0.0550(14) Uani 1 1 d . U .
O4 O 0.2274(3) 0.4996(4) 0.2225(3) 0.0783(19) Uani 1 1 d . U .
O5 O 0.2451(3) 0.6838(4) 0.2547(3) 0.084(2) Uani 1 1 d . U .
O6 O 0.3355(3) 0.6178(5) 0.3103(4) 0.093(2) Uani 1 1 d . U .
O7 O 0.3008(3) 0.4510(5) 0.3677(4) 0.092(2) Uani 1 1 d . U .
O8 O 0.3484(3) 0.5514(6) 0.4377(4) 0.091(2) Uani 1 1 d . U .
O9 O 0.2197(3) 0.5395(4) 0.4095(3) 0.0683(17) Uani 1 1 d . U .
O10 O 0.1145(3) 0.5604(3) 0.3705(3) 0.0570(15) Uani 1 1 d . U .
O11 O 0.0630(3) 0.6420(4) 0.1738(3) 0.0730(18) Uani 1 1 d D U .
H11A H 0.0816 0.6845 0.1789 0.109 Uiso 1 1 calc DR U .
O12 O 0.1332(5) 0.7555(7) 0.1664(6) 0.147(4) Uani 1 1 d D U .
H12A H 0.1711 0.7476 0.1966 0.220 Uiso 1 1 calc R U .
O13 O 0.0000 0.967(2) 0.2500 0.47(3) Uani 1 2 d S TU P

loop_
_atom_site_aniso_label
_atom_site_aniso_U_11
_atom_site_aniso_U_22
_atom_site_aniso_U_33
_atom_site_aniso_U_23
_atom_site_aniso_U_13
_atom_site_aniso_U_12
C1 0.080(7) 0.147(10) 0.128(10) -0.002(8) 0.074(8) 0.009(7)
C2 0.050(6) 0.102(8) 0.072(7) -0.020(6) 0.030(5) -0.001(5)
C3 0.087(7) 0.139(8) 0.118(8) -0.036(6) 0.061(6) 0.001(6)
C4 0.104(8) 0.153(9) 0.132(8) -0.060(7) 0.064(7) 0.005(7)
C5 0.075(6) 0.117(7) 0.102(7) -0.049(6) 0.033(6) 0.002(5)
C6 0.054(6) 0.076(6) 0.082(7) -0.031(5) 0.036(5) -0.005(5)
C7 0.051(5) 0.069(6) 0.044(5) -0.001(4) 0.019(4) 0.004(4)
C8 0.042(5) 0.072(6) 0.074(7) -0.012(5) 0.023(5) -0.005(5)
C9 0.078(6) 0.064(6) 0.043(5) 0.008(5) 0.030(5) 0.007(5)
C10 0.085(8) 0.071(7) 0.045(5) -0.009(5) 0.025(5) -0.025(6)
C11 0.105(7) 0.087(7) 0.083(7) -0.015(5) 0.037(6) -0.014(6)
C12 0.116(8) 0.105(7) 0.092(7) -0.015(6) 0.040(6) -0.026(6)
C13 0.089(7) 0.096(7) 0.070(6) -0.005(5) 0.022(5) -0.046(6)
C14 0.078(6) 0.077(6) 0.060(5) 0.008(5) 0.022(5) -0.028(5)
C15 0.068(6) 0.067(6) 0.043(5) 0.008(5) 0.020(5) -0.021(5)
C16 0.082(8) 0.126(10) 0.122(10) 0.032(8) 0.014(7) -0.046(7)
C17 0.058(6) 0.070(6) 0.036(5) -0.010(4) 0.024(5) -0.021(5)
C18 0.060(6) 0.071(6) 0.045(5) -0.007(4) 0.026(5) -0.014(5)
C19 0.085(6) 0.099(7) 0.076(6) 0.023(5) 0.042(5) 0.000(5)
C20 0.101(7) 0.125(8) 0.099(7) 0.035(6) 0.063(6) -0.003(6)
C21 0.106(7) 0.105(7) 0.095(7) 0.022(6) 0.048(6) -0.003(6)
C22 0.094(7) 0.098(7) 0.088(7) 0.023(6) 0.041(6) 0.003(6)
C23 0.075(6) 0.070(6) 0.046(5) 0.012(4) 0.020(4) 0.004(5)
C24 0.062(6) 0.101(7) 0.072(6) 0.022(6) 0.038(5) 0.010(5)
C25 0.062(6) 0.116(7) 0.073(6) 0.010(5) 0.036(5) 0.003(5)
C26 0.119(8) 0.133(8) 0.104(8) 0.003(7) 0.046(6) 0.028(7)
C27 0.150(10) 0.138(9) 0.133(9) -0.006(7) 0.054(7) 0.025(7)
C28 0.128(9) 0.143(9) 0.130(9) -0.001(7) 0.052(7) 0.025(7)
C29 0.114(8) 0.156(9) 0.113(8) 0.024(7) 0.048(7) 0.002(7)
C30 0.109(8) 0.147(8) 0.126(9) 0.034(7) 0.051(7) -0.002(7)
C31 0.069(6) 0.090(6) 0.054(5) 0.008(5) 0.029(5) -0.016(5)
C32 0.065(6) 0.096(6) 0.053(5) 0.001(5) 0.026(4) -0.021(5)
C33 0.080(6) 0.080(6) 0.074(6) -0.003(5) 0.040(5) -0.017(5)
C34 0.112(8) 0.107(7) 0.088(7) 0.006(6) 0.058(6) -0.027(6)
C35 0.100(7) 0.116(8) 0.102(7) 0.015(6) 0.055(6) -0.030(6)
C36 0.077(6) 0.126(8) 0.122(8) 0.020(6) 0.057(6) -0.014(6)
C37 0.076(6) 0.118(7) 0.096(7) 0.026(6) 0.043(6) -0.002(6)
C38 0.29(2) 0.200(16) 0.235(18) 0.020(14) 0.120(15) -0.084(15)
C39 0.099(9) 0.125(10) 0.045(6) 0.002(6) 0.019(6) -0.010(8)
Dy1 0.0413(3) 0.1074(4) 0.0447(3) 0.0151(2) 0.0146(2) -0.0112(2)
N1 0.069(5) 0.048(4) 0.035(4) -0.002(3) 0.024(3) -0.008(3)
N2 0.036(4) 0.054(4) 0.050(4) -0.003(3) 0.016(3) -0.002(3)
Ni 0.0440(6) 0.0668(7) 0.0345(6) -0.0022(5) 0.0159(5) -0.0075(5)
O1 0.052(4) 0.112(6) 0.062(4) 0.006(4) 0.011(4) -0.034(4)
O2 0.058(4) 0.077(4) 0.044(3) 0.003(3) 0.019(3) -0.016(3)
O3 0.042(3) 0.074(4) 0.045(3) -0.002(3) 0.019(3) -0.005(3)
O4 0.049(4) 0.127(6) 0.058(4) 0.001(4) 0.026(3) 0.004(4)
O5 0.055(4) 0.134(6) 0.064(4) 0.031(4) 0.032(4) -0.008(4)
O6 0.056(4) 0.142(6) 0.067(5) 0.031(5) 0.023(4) -0.013(4)
O7 0.059(4) 0.150(7) 0.056(4) 0.015(4) 0.023(4) 0.003(4)
O8 0.046(4) 0.139(7) 0.066(5) 0.033(5) 0.014(3) -0.013(4)
O9 0.049(4) 0.104(5) 0.042(3) 0.013(3) 0.016(3) -0.008(3)
O10 0.054(4) 0.073(4) 0.039(3) 0.011(3) 0.021(3) 0.003(3)
O11 0.070(4) 0.096(5) 0.044(4) 0.005(3) 0.023(3) -0.009(4)
O12 0.120(8) 0.189(10) 0.142(9) 0.083(8) 0.076(7) 0.033(8)
O13 0.56(7) 0.34(4) 0.52(7) 0.000 0.29(6) 0.000

loop_
_atom_type_symbol
_atom_type_description
_atom_type_scat_dispersion_real
_atom_type_scat_dispersion_imag
_atom_type_scat_source
C C 0.0033 0.0016 'International Tables Vol C Tables 4.2.6.8 and 6.1.1.4'
H H 0.0000 0.0000 'International Tables Vol C Tables 4.2.6.8 and 6.1.1.4'
N N 0.0061 0.0033 'International Tables Vol C Tables 4.2.6.8 and 6.1.1.4'
O O 0.0106 0.0060 'International Tables Vol C Tables 4.2.6.8 and 6.1.1.4'
Ni Ni 0.3393 1.1124 'International Tables Vol C Tables 4.2.6.8 and 6.1.1.4'
Dy Dy -0.1892 4.4098 'International Tables Vol C Tables 4.2.6.8 and 6.1.1.4'

loop_
_geom_angle_atom_site_label_1
_geom_angle_atom_site_label_2
_geom_angle_atom_site_label_3
_geom_angle
_geom_angle_site_symmetry_1
_geom_angle_site_symmetry_3
O4 C2 C3 124.4(5) . .
O4 C2 C7 115.6(5) . .
C3 C2 C7 120.0 . .
C4 C3 C2 120.0 . .
C3 C4 C5 120.0 . .
C6 C5 C4 120.0 . .
C5 C6 C7 120.0 . .
C5 C6 C8 117.1(6) . .
C7 C6 C8 122.9(6) . .
O3 C7 C6 124.0(5) . .
O3 C7 C2 116.0(5) . .
C6 C7 C2 120.0 . .
N2 C8 C6 124.4(8) . .
N1 C9 C10 126.7(8) . .
C11 C10 C15 120.0 . .
C11 C10 C9 115.0(6) . .
C15 C10 C9 125.0(6) . .
C12 C11 C10 120.0 . .
C11 C12 C13 120.0 . .
C14 C13 C12 120.0 . .
O1 C14 C13 124.4(6) . .
O1 C14 C15 115.5(6) . .
C13 C14 C15 120.0 . .
O2 C15 C14 117.1(6) . .
O2 C15 C10 122.8(6) . .
C14 C15 C10 120.0 . .
O10 C17 O9 125.1(8) . .
O10 C17 C18 119.2(7) . .
O9 C17 C18 115.7(8) . .
C19 C18 C23 120.0 . .
C19 C18 C17 119.9(6) . .
C23 C18 C17 120.1(6) . .
C18 C19 C20 120.0 . .
C21 C20 C19 120.0 . .
C22 C21 C20 120.0 . .
C21 C22 C23 120.0 . .
C22 C23 C18 120.0 . .
O8 C24 O7 121.1(11) . .
O8 C24 C25 119.4(11) . .
O7 C24 C25 119.4(11) . .
O8 C24 Dy1 59.4(6) . .
O7 C24 Dy1 61.8(6) . .
C25 C24 Dy1 174.2(7) . .
C26 C25 C30 120.0 . .
C26 C25 C24 121.2(9) . .
C30 C25 C24 118.7(8) . .
C27 C26 C25 120.0 . .
C26 C27 C28 120.0 . .
C29 C28 C27 120.0 . .
C28 C29 C30 120.0 . .
C29 C30 C25 120.0 . .
O6 C31 O5 120.1(9) . .
O6 C31 C32 120.3(10) . .
O5 C31 C32 119.6(9) . .
O6 C31 Dy1 59.9(5) . .
O5 C31 Dy1 60.2(5) . .
C32 C31 Dy1 178.9(7) . .
C33 C32 C37 120.0 . .
C33 C32 C31 121.0(7) . .
C37 C32 C31 119.0(7) . .
C34 C33 C32 120.0 . .
C33 C34 C35 120.0 . .
C36 C35 C34 120.0 . .
C35 C36 C37 120.0 . .
C36 C37 C32 120.0 . .
O3 Dy1 O9 75.20(19) . .
O3 Dy1 O2 68.5(2) . .
O9 Dy1 O2 75.7(2) . .
O3 Dy1 O8 138.2(2) . .
O9 Dy1 O8 73.9(2) . .
O2 Dy1 O8 128.1(3) . .
O3 Dy1 O7 91.9(2) . .
O9 Dy1 O7 77.5(2) . .
O2 Dy1 O7 150.0(2) . .
O8 Dy1 O7 54.4(3) . .
O3 Dy1 O6 132.2(2) . .
O9 Dy1 O6 149.9(2) . .
O2 Dy1 O6 122.0(2) . .
O8 Dy1 O6 76.2(2) . .
O7 Dy1 O6 88.0(3) . .
O3 Dy1 O5 98.8(2) . .
O9 Dy1 O5 147.7(2) . .
O2 Dy1 O5 72.7(2) . .
O8 Dy1 O5 122.1(2) . .
O7 Dy1 O5 134.8(2) . .
O6 Dy1 O5 52.9(2) . .
O3 Dy1 O1 131.3(2) . .
O9 Dy1 O1 84.1(2) . .
O2 Dy1 O1 63.8(2) . .
O8 Dy1 O1 72.0(3) . .
O7 Dy1 O1 126.1(2) . .
O6 Dy1 O1 83.4(3) . .
O5 Dy1 O1 76.3(2) . .
O3 Dy1 O4 61.73(19) . .
O9 Dy1 O4 124.0(2) . .
O2 Dy1 O4 115.04(19) . .
O8 Dy1 O4 116.8(3) . .
O7 Dy1 O4 70.5(2) . .
O6 Dy1 O4 73.5(2) . .
O5 Dy1 O4 76.5(2) . .
O1 Dy1 O4 151.5(2) . .
O3 Dy1 C24 116.0(3) . .
O9 Dy1 C24 73.0(3) . .
O2 Dy1 C24 145.5(3) . .
O8 Dy1 C24 26.7(3) . .
O7 Dy1 C24 27.7(3) . .
O6 Dy1 C24 81.9(3) . .
O5 Dy1 C24 134.7(3) . .
O1 Dy1 C24 98.5(3) . .
O4 Dy1 C24 94.6(3) . .
O3 Dy1 C31 117.3(3) . .
O9 Dy1 C31 163.2(3) . .
O2 Dy1 C31 97.8(3) . .
O8 Dy1 C31 99.4(3) . .
O7 Dy1 C31 111.6(3) . .
O6 Dy1 C31 26.2(3) . .
O5 Dy1 C31 26.7(3) . .
O1 Dy1 C31 79.1(3) . .
O4 Dy1 C31 72.8(3) . .
C24 Dy1 C31 108.1(3) . .
O3 Dy1 Ni 34.85(14) . .
O9 Dy1 Ni 65.46(15) . .
O2 Dy1 Ni 34.83(14) . .
O8 Dy1 Ni 138.78(17) . .
O7 Dy1 Ni 119.56(17) . .
O6 Dy1 Ni 143.31(17) . .
O5 Dy1 Ni 91.25(16) . .
O1 Dy1 Ni 96.47(17) . .
O4 Dy1 Ni 92.39(13) . .
C24 Dy1 Ni 133.8(2) . .
C31 Dy1 Ni 117.6(2) . .
C9 N1 N1 116.0(6) . 2
C9 N1 Ni 122.8(6) . .
N1 N1 Ni 121.2(3) 2 .
C8 N2 N2 116.6(6) . 2
C8 N2 Ni 125.2(6) . .
N2 N2 Ni 118.2(4) 2 .
O2 Ni N2 168.6(3) . .
O2 Ni O3 81.7(2) . .
N2 Ni O3 88.2(2) . .
O2 Ni N1 90.3(3) . .
N2 Ni N1 100.5(3) . .
O3 Ni N1 167.0(2) . .
O2 Ni O10 90.5(2) . .
N2 Ni O10 84.8(2) . .
O3 Ni O10 93.5(2) . .
N1 Ni O10 96.8(2) . .
O2 Ni O11 89.9(2) . .
N2 Ni O11 94.6(3) . .
O3 Ni O11 85.4(2) . .
N1 Ni O11 84.4(3) . .
O10 Ni O11 178.7(3) . .
O2 Ni Dy1 42.84(19) . .
N2 Ni Dy1 126.11(18) . .
O3 Ni Dy1 40.39(16) . .
N1 Ni Dy1 133.14(19) . .
O10 Ni Dy1 84.01(17) . .
O11 Ni Dy1 95.49(19) . .
C14 O1 C16 117.9(9) . .
C14 O1 Dy1 118.5(5) . .
C16 O1 Dy1 123.5(8) . .
C15 O2 Ni 123.9(5) . .
C15 O2 Dy1 123.3(5) . .
Ni O2 Dy1 102.3(3) . .
C7 O3 Ni 119.6(4) . .
C7 O3 Dy1 130.9(4) . .
Ni O3 Dy1 104.8(2) . .
C2 O4 C1 116.4(8) . .
C2 O4 Dy1 115.4(4) . .
C1 O4 Dy1 126.5(7) . .
C31 O5 Dy1 93.1(6) . .
C31 O6 Dy1 93.9(6) . .
C24 O7 Dy1 90.5(7) . .
C24 O8 Dy1 93.9(7) . .
C17 O9 Dy1 139.0(5) . .
C17 O10 Ni 123.1(5) . .
C39 O11 Ni 136.1(6) . .

loop_
_geom_bond_atom_site_label_1
_geom_bond_atom_site_label_2
_geom_bond_distance
_geom_bond_site_symmetry_2
C1 O4 1.446(11) .
C2 O4 1.357(8) .
C2 C3 1.3900 .
C2 C7 1.3900 .
C3 C4 1.3900 .
C4 C5 1.3900 .
C5 C6 1.3900 .
C6 C7 1.3900 .
C6 C8 1.437(10) .
C7 O3 1.328(7) .
C8 N2 1.267(10) .
C9 N1 1.285(10) .
C9 C10 1.434(10) .
C10 C11 1.3900 .
C10 C15 1.3900 .
C11 C12 1.3900 .
C12 C13 1.3900 .
C13 C14 1.3900 .
C14 O1 1.353(9) .
C14 C15 1.3900 .
C15 O2 1.311(7) .
C16 O1 1.427(12) .
C17 O10 1.254(10) .
C17 O9 1.264(10) .
C17 C18 1.477(9) .
C18 C19 1.3900 .
C18 C23 1.3900 .
C19 C20 1.3900 .
C20 C21 1.3900 .
C21 C22 1.3900 .
C22 C23 1.3900 .
C24 O8 1.241(12) .
C24 O7 1.279(13) .
C24 C25 1.474(12) .
C24 Dy1 2.754(11) .
C25 C26 1.3900 .
C25 C30 1.3900 .
C26 C27 1.3900 .
C27 C28 1.3900 .
C28 C29 1.3900 .
C29 C30 1.3900 .
C31 O6 1.243(12) .
C31 O5 1.262(12) .
C31 C32 1.486(10) .
C31 Dy1 2.807(10) .
C32 C33 1.3900 .
C32 C37 1.3900 .
C33 C34 1.3900 .
C34 C35 1.3900 .
C35 C36 1.3900 .
C36 C37 1.3900 .
C38 O12 1.422(9) .
C39 O11 1.400(11) .
Dy1 O3 2.283(5) .
Dy1 O9 2.316(6) .
Dy1 O2 2.372(6) .
Dy1 O8 2.376(7) .
Dy1 O7 2.427(8) .
Dy1 O6 2.433(6) .
Dy1 O5 2.440(6) .
Dy1 O1 2.494(7) .
Dy1 O4 2.664(6) .
Dy1 Ni 3.4074(13) .
N1 N1 1.404(13) 2
N1 Ni 2.030(7) .
N2 N2 1.397(12) 2
N2 Ni 2.006(6) .
Ni O2 1.992(6) .
Ni O3 2.013(5) .
Ni O10 2.058(5) .
Ni O11 2.149(6) .
